data_4322296
loop_
_publ_author_name
'Donald J. Darensbourg'
'Jennifer D. Draper'
'Brian J. Frost'
'Joseph H. Reibenspies'

_publ_section_title
;
 Structural and Spectroscopic Studies of 16-Electron, Unsaturated
 Derivatives of Low-Valent, Group 6 Carbonyl Complexes Containing \p-Donor
 Ligands
;
_journal_name_full 'Inorganic Chemistry'
_journal_page_first 4705
_journal_page_last 4714
_journal_paper_doi 10.1021/ic9804216
_journal_volume 38
_journal_year 1999
_chemical_formula_sum 'C89 H76 N7 O3 P4 S W'
_chemical_formula_weight 1631.36
_chemical_name_systematic
; 

 ? 

;
_space_group_IT_number 4
_symmetry_cell_setting monoclinic
_symmetry_space_group_name_Hall 'P 2yb'
_symmetry_space_group_name_H-M 'P 1 21 1'
_atom_sites_solution_hydrogens geom
_atom_sites_solution_primary direct
_atom_sites_solution_secondary difmap
_audit_creation_method SHELXL
_cell_angle_alpha 90.00
_cell_angle_beta 90.583(10)
_cell_angle_gamma 90.00
_cell_formula_units_Z 2
_cell_length_a 11.054(2)
_cell_length_b 28.140(6)
_cell_length_c 12.566(2)
_cell_measurement_temperature 293(2)
_cell_volume 3908.6(13)
_computing_structure_refinement 'SHELXL-93 (Sheldrick, 1993)'
_computing_structure_solution 'SHELXS-86 (Sheldrick, 1990)'
_diffrn_ambient_temperature 293(2)
_diffrn_radiation_monochromator graphite
_diffrn_radiation_source 'fine-focus sealed tube'
_diffrn_radiation_type MoK\a
_diffrn_radiation_wavelength 0.71073
_diffrn_reflns_av_R_equivalents 0.0446
_diffrn_reflns_av_sigmaI/netI 0.0603
_diffrn_reflns_limit_h_max 13
_diffrn_reflns_limit_h_min 0
_diffrn_reflns_limit_k_max 33
_diffrn_reflns_limit_k_min 0
_diffrn_reflns_limit_l_max 14
_diffrn_reflns_limit_l_min -14
_diffrn_reflns_number 7395
_diffrn_reflns_theta_max 25.01
_diffrn_reflns_theta_min 2.17
_exptl_absorpt_coefficient_mu 3.283
_exptl_crystal_density_diffrn 2.772
_exptl_crystal_F_000 3332
_refine_diff_density_max 1.235
_refine_diff_density_min -0.664
_refine_diff_density_rms 0.092
_refine_ls_abs_structure_details 'Flack H D (1983), Acta Cryst. A39, 876-881'
_refine_ls_abs_structure_Flack -0.012(7)
_refine_ls_extinction_method none
_refine_ls_goodness_of_fit_all 1.051
_refine_ls_goodness_of_fit_obs 1.031
_refine_ls_matrix_type full
_refine_ls_number_parameters 950
_refine_ls_number_reflns 7007
_refine_ls_number_restraints 1
_refine_ls_restrained_S_all 1.103
_refine_ls_restrained_S_obs 1.031
_refine_ls_R_factor_all 0.0471
_refine_ls_R_factor_obs 0.0362
_refine_ls_shift/esd_max 0.444
_refine_ls_shift/esd_mean 0.010
_refine_ls_structure_factor_coef Fsqd
_refine_ls_weighting_details 'w=1/[\s^2^(Fo^2^)+(0.0443P)^2^+2.6884P] where P=(Fo^2^+2Fc^2^)/3'
_refine_ls_weighting_scheme calc
_refine_ls_wR_factor_all 0.0975
_refine_ls_wR_factor_obs 0.0854
_reflns_number_observed 6288
_reflns_number_total 7017
_reflns_observed_criterion >2sigma(I)
_cod_data_source_file ic9804216_03.cif
_cod_data_source_block dd319
_cod_depositor_comments
;
The following automatic conversions were performed:

'_refine_ls_weighting_scheme' value 'calc
w=1/[\s^2^(Fo^2^)+(0.0443P)^2^+2.6884P] where P=(Fo^2^+2Fc^2^)/3' was
changed to 'calc'. New tag '_refine_ls_weighting_details' was
created. The value of the new tag was set to
'w=1/[\s^2^(Fo^2^)+(0.0443P)^2^+2.6884P] where P=(Fo^2^+2Fc^2^)/3'.

Automatic conversion script
Id: cif_fix_values 3143 2015-03-26 13:38:13Z robertas 

2020-09-02
Z value changed to be consistent with given formula
                 miguel
;
_cod_original_formula_units_Z 4
_cod_original_cell_volume 3908.6(12)
_cod_database_code 4322296

loop_
_symmetry_equiv_pos_as_xyz
'x, y, z'
'-x, y+1/2, -z'

loop_
_atom_site_aniso_label
_atom_site_aniso_U_11
_atom_site_aniso_U_22
_atom_site_aniso_U_33
_atom_site_aniso_U_23
_atom_site_aniso_U_13
_atom_site_aniso_U_12
W1 0.03078(15) 0.02249(13) 0.02847(14) -0.0005(2) 0.00058(10) -0.0035(2)
S1 0.0311(11) 0.0269(11) 0.0407(12) -0.0048(9) -0.0008(9) -0.0012(9)
P1 0.0211(11) 0.0259(11) 0.0236(11) -0.0004(9) -0.0001(8) -0.0001(9)
P2 0.0195(9) 0.0266(10) 0.0230(10) -0.0007(8) 0.0010(8) 0.0003(8)
P3 0.0207(9) 0.0212(10) 0.0211(9) -0.0011(8) 0.0004(8) 0.0006(8)
P4 0.0219(9) 0.0227(10) 0.0245(10) 0.0000(8) -0.0010(8) 0.0021(8)
O1 0.065(5) 0.051(5) 0.072(5) -0.023(4) -0.004(4) 0.027(4)
O2 0.081(6) 0.121(8) 0.035(4) -0.019(4) 0.009(4) -0.061(6)
O3 0.072(5) 0.037(4) 0.048(4) 0.011(3) 0.006(4) -0.004(3)
N1 0.037(4) 0.049(6) 0.032(4) -0.008(3) 0.005(3) -0.016(3)
N2 0.025(4) 0.028(4) 0.038(4) 0.007(3) 0.002(3) 0.001(3)
N3 0.029(4) 0.024(3) 0.031(4) -0.007(3) -0.006(3) 0.003(3)
N4 0.068(5) 0.045(5) 0.068(5) 0.001(7) -0.011(4) 0.022(7)
N5 0.081(8) 0.104(10) 0.240(18) -0.056(18) 0.019(10) -0.017(12)
N6 0.126(13) 0.125(18) 0.381(33) 0.054(24) 0.056(17) 0.045(16)
N7 0.093(9) 0.073(8) 0.084(8) -0.019(6) 0.009(7) -0.009(7)
C1 0.052(6) 0.029(4) 0.043(5) -0.008(4) -0.015(4) 0.012(4)
C2 0.050(6) 0.051(6) 0.025(4) -0.007(4) 0.009(4) -0.018(5)
C3 0.035(5) 0.009(3) 0.040(5) -0.002(3) 0.004(4) -0.001(3)
C4 0.038(5) 0.028(4) 0.029(4) 0.002(4) -0.002(4) 0.000(4)
C5 0.040(5) 0.046(6) 0.035(5) 0.002(4) 0.001(4) -0.003(4)
C6 0.054(6) 0.045(6) 0.032(5) 0.001(4) 0.006(4) 0.008(5)
C7 0.058(6) 0.028(5) 0.033(5) -0.008(4) -0.003(4) 0.003(4)
C8 0.045(5) 0.028(5) 0.043(5) -0.011(4) -0.010(4) 0.001(4)
C9 0.033(4) 0.019(4) 0.037(5) 0.008(3) 0.001(4) 0.004(3)
C10 0.029(4) 0.024(4) 0.025(4) -0.003(3) 0.006(3) 0.002(3)
C11 0.036(5) 0.038(5) 0.034(5) -0.002(4) -0.004(4) -0.002(4)
C12 0.045(6) 0.061(7) 0.043(6) 0.014(5) 0.011(5) -0.002(5)
C13 0.065(7) 0.057(7) 0.032(5) 0.006(5) 0.007(5) 0.010(6)
C14 0.049(6) 0.053(6) 0.028(5) -0.011(5) -0.005(4) 0.003(5)
C15 0.046(5) 0.039(5) 0.025(4) 0.000(4) -0.006(4) 0.001(4)
C16 0.024(4) 0.021(4) 0.026(4) -0.005(3) -0.007(3) 0.002(3)
C17 0.022(4) 0.037(5) 0.042(5) -0.002(4) -0.004(4) 0.002(4)
C18 0.034(5) 0.038(5) 0.050(6) -0.017(4) -0.010(4) 0.012(4)
C19 0.061(6) 0.023(4) 0.047(6) 0.000(4) -0.011(5) 0.000(4)
C20 0.050(6) 0.027(5) 0.062(7) 0.002(4) 0.004(5) 0.002(4)
C21 0.042(5) 0.034(5) 0.043(5) 0.008(4) 0.006(4) -0.006(4)
C22 0.027(4) 0.029(4) 0.017(4) 0.002(3) 0.000(3) -0.001(3)
C23 0.033(5) 0.029(4) 0.035(5) -0.003(4) -0.001(4) -0.002(4)
C24 0.032(5) 0.048(6) 0.041(5) -0.002(4) -0.007(4) -0.005(4)
C25 0.037(5) 0.034(5) 0.037(5) -0.003(4) -0.004(4) -0.011(4)
C26 0.050(6) 0.027(4) 0.031(4) -0.006(4) -0.001(4) -0.005(4)
C27 0.026(4) 0.036(5) 0.029(4) -0.009(4) -0.003(3) 0.005(4)
C28 0.029(5) 0.036(5) 0.020(4) -0.004(4) 0.009(3) -0.002(4)
C29 0.030(5) 0.031(5) 0.033(5) -0.008(4) -0.005(4) 0.003(4)
C30 0.029(6) 0.062(8) 0.048(7) 0.000(6) 0.003(5) -0.004(5)
C31 0.033(5) 0.061(7) 0.037(6) -0.011(5) 0.000(4) -0.018(5)
C32 0.043(6) 0.027(6) 0.043(6) -0.017(4) 0.016(5) -0.008(4)
C33 0.030(5) 0.051(7) 0.024(4) -0.010(4) 0.005(4) 0.003(5)
C34 0.030(4) 0.029(4) 0.028(4) 0.007(3) 0.004(3) 0.005(3)
C35 0.034(5) 0.033(5) 0.051(6) 0.009(4) 0.017(4) -0.003(4)
C36 0.055(7) 0.037(6) 0.075(8) 0.010(5) 0.016(6) -0.004(5)
C37 0.054(7) 0.059(8) 0.090(10) 0.050(7) 0.016(7) 0.005(6)
C38 0.052(7) 0.084(9) 0.048(7) 0.026(6) 0.003(6) 0.000(7)
C39 0.039(5) 0.058(7) 0.034(5) 0.012(5) 0.007(4) -0.004(5)
C40 0.017(4) 0.027(4) 0.029(4) -0.004(3) 0.001(3) -0.006(3)
C41 0.034(5) 0.037(5) 0.024(4) 0.002(4) 0.000(3) 0.009(4)
C42 0.051(6) 0.045(6) 0.028(5) -0.009(4) 0.008(4) -0.003(5)
C43 0.030(5) 0.035(5) 0.037(6) -0.009(4) 0.005(4) -0.003(4)
C44 0.023(5) 0.031(5) 0.057(6) -0.009(4) 0.013(5) 0.011(4)
C45 0.023(5) 0.037(5) 0.030(5) 0.004(4) 0.006(4) 0.003(4)
C46 0.028(4) 0.020(4) 0.026(4) 0.002(3) 0.003(3) -0.001(3)
C47 0.030(5) 0.029(4) 0.042(5) 0.007(4) 0.007(4) 0.001(4)
C48 0.027(5) 0.051(6) 0.055(7) 0.007(5) 0.009(4) 0.000(5)
C49 0.038(5) 0.038(5) 0.037(5) 0.008(4) 0.001(4) -0.014(4)
C50 0.046(5) 0.028(4) 0.041(5) 0.010(4) -0.006(4) -0.005(4)
C51 0.035(4) 0.022(4) 0.031(4) -0.001(3) 0.002(4) 0.001(3)
C52 0.025(5) 0.017(4) 0.026(4) 0.001(4) -0.004(3) -0.002(3)
C53 0.029(5) 0.039(6) 0.039(6) -0.001(5) -0.005(4) 0.007(4)
C54 0.049(6) 0.035(5) 0.046(6) -0.011(5) -0.006(5) -0.001(4)
C55 0.048(6) 0.020(5) 0.037(6) -0.003(4) 0.003(4) 0.003(4)
C56 0.037(6) 0.041(6) 0.033(5) 0.004(4) 0.003(4) 0.010(5)
C57 0.032(5) 0.035(5) 0.031(5) -0.008(4) 0.000(4) -0.002(4)
C58 0.022(4) 0.025(4) 0.022(4) -0.003(3) 0.001(3) 0.003(3)
C59 0.043(5) 0.030(4) 0.018(4) -0.001(3) 0.009(3) -0.003(4)
C60 0.055(6) 0.043(5) 0.023(4) 0.000(4) 0.008(4) 0.001(5)
C61 0.048(7) 0.063(8) 0.025(5) -0.003(5) -0.004(5) 0.005(6)
C62 0.037(6) 0.038(6) 0.046(6) -0.018(5) -0.008(5) 0.001(5)
C63 0.033(5) 0.027(5) 0.032(5) 0.000(4) 0.001(4) -0.002(4)
C64 0.023(4) 0.028(4) 0.027(4) -0.004(3) -0.002(3) 0.010(3)
C65 0.029(5) 0.057(6) 0.036(5) -0.009(4) -0.001(4) 0.013(4)
C66 0.041(6) 0.084(9) 0.047(6) -0.031(6) -0.002(5) 0.012(6)
C67 0.047(6) 0.071(8) 0.071(8) -0.044(7) -0.017(6) 0.021(6)
C68 0.048(6) 0.034(5) 0.092(9) -0.022(6) -0.013(6) 0.001(5)
C69 0.028(4) 0.038(5) 0.053(6) -0.007(4) -0.001(4) 0.006(4)
C70 0.017(4) 0.038(5) 0.023(4) 0.000(3) 0.000(3) -0.003(3)
C71 0.023(4) 0.037(5) 0.031(4) 0.001(4) 0.002(3) 0.004(4)
C72 0.023(4) 0.036(5) 0.041(5) 0.007(4) 0.004(4) 0.000(4)
C73 0.024(4) 0.034(5) 0.033(4) 0.004(4) -0.006(3) -0.006(4)
C74 0.041(5) 0.035(5) 0.027(4) 0.000(4) 0.003(4) -0.004(4)
C75 0.035(4) 0.021(4) 0.029(4) -0.003(3) -0.004(3) 0.005(3)
C76 0.030(4) 0.036(5) 0.016(4) 0.006(3) -0.002(3) 0.001(4)
C77 0.029(5) 0.041(5) 0.049(5) 0.009(4) 0.009(4) 0.008(4)
C78 0.031(5) 0.062(7) 0.049(6) 0.017(5) 0.007(4) 0.008(5)
C79 0.039(6) 0.072(8) 0.039(6) 0.026(5) -0.005(5) -0.017(6)
C80 0.050(7) 0.033(5) 0.051(7) 0.009(5) 0.002(5) -0.006(5)
C81 0.044(5) 0.029(5) 0.039(5) 0.005(4) -0.002(4) 0.000(4)
C82 0.046(6) 0.047(5) 0.060(7) 0.007(5) 0.000(5) 0.000(5)
C83 0.044(6) 0.082(9) 0.097(10) 0.053(8) 0.000(6) 0.004(6)
C84 0.069(9) 0.044(8) 0.168(17) 0.009(9) 0.027(10) 0.006(7)
C85 0.087(11) 0.093(12) 0.125(14) 0.007(11) 0.027(10) -0.012(10)
C86 0.090(11) 0.059(8) 0.109(13) 0.019(8) 0.001(9) 0.005(8)
C87 0.072(10) 0.091(11) 0.105(12) 0.009(9) -0.010(9) 0.014(9)
C88 0.055(7) 0.052(7) 0.074(8) -0.013(6) 0.018(6) 0.001(6)
C89 0.058(10) 0.099(13) 0.285(30) -0.044(17) 0.029(14) -0.007(9)

loop_
_atom_site_label
_atom_site_type_symbol
_atom_site_fract_x
_atom_site_fract_y
_atom_site_fract_z
_atom_site_U_iso_or_equiv
_atom_site_thermal_displace_type
_atom_site_occupancy
_atom_site_calc_flag
_atom_site_refinement_flags
_atom_site_disorder_group
W1 W 0.61363(3) -0.247772(11) 1.66730(2) 0.02724(9) Uani 1 d . .
S1 S 0.4745(2) -0.29216(7) 1.5446(2) 0.0329(5) Uani 1 d . .
P1 P -0.9840(2) 0.00463(8) 0.7938(2) 0.0236(5) Uani 1 d . .
P2 P -1.2315(2) 0.04433(7) 0.7846(2) 0.0230(4) Uani 1 d . .
P3 P -0.4829(2) -0.05998(7) 1.2915(2) 0.0210(4) Uani 1 d . .
P4 P -0.2395(2) -0.10271(7) 1.2819(2) 0.0230(4) Uani 1 d . .
O1 O 0.4234(7) -0.1833(3) 1.7763(7) 0.063(2) Uani 1 d . .
O2 O 0.8114(8) -0.1930(4) 1.7946(6) 0.079(3) Uani 1 d . .
O3 O 0.6205(7) -0.3095(2) 1.8698(6) 0.052(2) Uani 1 d . .
N1 N 0.7212(7) -0.2597(3) 1.5326(6) 0.039(2) Uani 1 d . .
H1A H 0.7897(7) -0.2453(3) 1.5304(6) 0.047 Uiso 1 calc R .
N2 N -1.1208(6) 0.0136(3) 0.8238(6) 0.030(2) Uani 1 d . .
N3 N -0.3438(6) -0.0677(2) 1.3168(5) 0.0280(15) Uani 1 d . .
N4 N 0.1487(8) -0.2498(5) 1.6514(7) 0.060(2) Uani 1 d . .
N5 N -1.3272(11) 0.2510(9) 0.7295(15) 0.142(6) Uani 1 d . .
N6 N -0.0852(17) -0.2531(10) 1.0285(23) 0.210(11) Uani 1 d . .
N7 N -1.0607(12) 0.1201(4) 1.2452(10) 0.083(3) Uani 1 d . .
C1 C 0.4946(9) -0.2098(3) 1.7367(7) 0.041(2) Uani 1 d . .
C2 C 0.7370(9) -0.2122(4) 1.7442(7) 0.042(2) Uani 1 d . .
C3 C 0.6123(7) -0.2852(3) 1.7933(7) 0.028(2) Uani 1 d . .
C4 C 0.6923(8) -0.2883(3) 1.4484(7) 0.032(2) Uani 1 d . .
C5 C 0.7744(9) -0.3002(3) 1.3679(7) 0.040(2) Uani 1 d . .
H5A H 0.8523(9) -0.2877(3) 1.3701(7) 0.048 Uiso 1 calc R .
C6 C 0.7410(9) -0.3301(3) 1.2856(7) 0.043(2) Uani 1 d . .
H6A H 0.7962(9) -0.3369(3) 1.2323(7) 0.052 Uiso 1 calc R .
C7 C 0.6253(9) -0.3503(3) 1.2812(7) 0.039(2) Uani 1 d . .
H7A H 0.6039(9) -0.3713(3) 1.2271(7) 0.047 Uiso 1 calc R .
C8 C 0.5433(9) -0.3380(3) 1.3596(7) 0.039(2) Uani 1 d . .
H8A H 0.4659(9) -0.3510(3) 1.3567(7) 0.047 Uiso 1 calc R .
C9 C 0.5732(7) -0.3067(3) 1.4435(7) 0.030(2) Uani 1 d . .
C10 C -0.9454(7) 0.0183(3) 0.6576(6) 0.026(2) Uani 1 d . .
C11 C -0.8749(8) 0.0569(3) 0.6328(7) 0.036(2) Uani 1 d . .
H11A H -0.8430(8) 0.0760(3) 0.6866(7) 0.043 Uiso 1 calc R .
C12 C -0.8514(9) 0.0673(4) 0.5260(8) 0.050(3) Uani 1 d . .
H12A H -0.8032(9) 0.0932(4) 0.5084(8) 0.059 Uiso 1 calc R .
C13 C -0.9001(10) 0.0390(4) 0.4474(8) 0.051(3) Uani 1 d . .
H13A H -0.8854(10) 0.0461(4) 0.3764(8) 0.061 Uiso 1 calc R .
C14 C -0.9695(9) 0.0008(4) 0.4723(7) 0.043(2) Uani 1 d . .
H14A H -1.0014(9) -0.0181(4) 0.4183(7) 0.052 Uiso 1 calc R .
C15 C -0.9930(9) -0.0099(3) 0.5768(7) 0.037(2) Uani 1 d . .
H15A H -1.0407(9) -0.0361(3) 0.5933(7) 0.044 Uiso 1 calc R .
C16 C -0.9522(7) -0.0571(3) 0.8141(6) 0.024(2) Uani 1 d . .
C17 C -0.8608(7) -0.0809(3) 0.7590(7) 0.034(2) Uani 1 d . .
H17A H -0.8169(7) -0.0647(3) 0.7077(7) 0.041 Uiso 1 calc R .
C18 C -0.8352(8) -0.1280(3) 0.7797(8) 0.041(2) Uani 1 d . .
H18A H -0.7730(8) -0.1434(3) 0.7442(8) 0.049 Uiso 1 calc R .
C19 C -0.9036(9) -0.1520(3) 0.8541(8) 0.044(2) Uani 1 d . .
H19A H -0.8886(9) -0.1840(3) 0.8674(8) 0.053 Uiso 1 calc R .
C20 C -0.9930(9) -0.1290(3) 0.9084(9) 0.046(2) Uani 1 d . .
H20A H -1.0375(9) -0.1455(3) 0.9589(9) 0.055 Uiso 1 calc R .
C21 C -1.0176(9) -0.0822(3) 0.8891(8) 0.040(2) Uani 1 d . .
H21A H -1.0786(9) -0.0670(3) 0.9265(8) 0.047 Uiso 1 calc R .
C22 C -0.8847(7) 0.0390(3) 0.8788(6) 0.024(2) Uani 1 d . .
C23 C -0.7616(8) 0.0281(3) 0.8837(7) 0.032(2) Uani 1 d . .
H23A H -0.7311(8) 0.0025(3) 0.8456(7) 0.039 Uiso 1 calc R .
C24 C -0.6848(8) 0.0561(4) 0.9470(7) 0.040(2) Uani 1 d . .
H24A H -0.6029(8) 0.0488(4) 0.9528(7) 0.048 Uiso 1 calc R .
C25 C -0.7311(8) 0.0943(3) 1.0001(7) 0.036(2) Uani 1 d . .
H25A H -0.6794(8) 0.1138(3) 1.0393(7) 0.043 Uiso 1 calc R .
C26 C -0.8511(9) 0.1042(3) 0.9965(7) 0.036(2) Uani 1 d . .
H26A H -0.8817(9) 0.1297(3) 1.0350(7) 0.043 Uiso 1 calc R .
C27 C -0.9281(7) 0.0763(3) 0.9351(6) 0.031(2) Uani 1 d . .
H27A H -1.0103(7) 0.0833(3) 0.9325(6) 0.037 Uiso 1 calc R .
C28 C -1.3459(8) 0.0057(3) 0.7286(6) 0.028(2) Uani 1 d . .
C29 C -1.4551(8) 0.0231(3) 0.6900(7) 0.031(2) Uani 1 d . .
H29A H -1.4696(8) 0.0556(3) 0.6907(7) 0.037 Uiso 1 calc R .
C30 C -1.5430(10) -0.0075(5) 0.6504(9) 0.046(3) Uani 1 d . .
H30A H -1.6144(10) 0.0047(5) 0.6217(9) 0.056 Uiso 1 calc R .
C31 C -1.5247(9) -0.0562(4) 0.6533(8) 0.044(3) Uani 1 d . .
H31A H -1.5843(9) -0.0769(4) 0.6286(8) 0.052 Uiso 1 calc R .
C32 C -1.4180(9) -0.0734(3) 0.6931(8) 0.038(2) Uani 1 d . .
H32A H -1.4056(9) -0.1061(3) 0.6955(8) 0.045 Uiso 1 calc R .
C33 C -1.3275(9) -0.0432(4) 0.7301(7) 0.035(2) Uani 1 d . .
H33A H -1.2549(9) -0.0556(4) 0.7558(7) 0.042 Uiso 1 calc R .
C34 C -1.1972(7) 0.0893(3) 0.6888(6) 0.029(2) Uani 1 d . .
C35 C -1.1469(8) 0.1318(3) 0.7241(8) 0.039(2) Uani 1 d . .
H35A H -1.1383(8) 0.1378(3) 0.7966(8) 0.047 Uiso 1 calc R .
C36 C -1.1098(10) 0.1649(4) 0.6507(10) 0.056(3) Uani 1 d . .
H36A H -1.0740(10) 0.1931(4) 0.6736(10) 0.067 Uiso 1 calc R .
C37 C -1.1255(11) 0.1567(5) 0.5434(11) 0.068(4) Uani 1 d . .
H37A H -1.1019(11) 0.1794(5) 0.4940(11) 0.081 Uiso 1 calc R .
C38 C -1.1755(11) 0.1153(5) 0.5104(10) 0.061(3) Uani 1 d . .
H38A H -1.1866(11) 0.1101(5) 0.4378(10) 0.074 Uiso 1 calc R .
C39 C -1.2102(9) 0.0809(4) 0.5807(7) 0.044(2) Uani 1 d . .
H39A H -1.2422(9) 0.0523(4) 0.5562(7) 0.052 Uiso 1 calc R .
C40 C -1.2973(7) 0.0734(3) 0.8970(6) 0.025(2) Uani 1 d . .
C41 C -1.2775(8) 0.0546(3) 0.9987(6) 0.032(2) Uani 1 d . .
H41A H -1.2279(8) 0.0281(3) 1.0079(6) 0.038 Uiso 1 calc R .
C42 C -1.3322(9) 0.0755(4) 1.0856(7) 0.041(2) Uani 1 d . .
H42A H -1.3185(9) 0.0634(4) 1.1535(7) 0.050 Uiso 1 calc R .
C43 C -1.4067(9) 0.1142(4) 1.0722(9) 0.034(2) Uani 1 d . .
H43A H -1.4449(9) 0.1274(4) 1.1308(9) 0.041 Uiso 1 calc R .
C44 C -1.4251(8) 0.1336(4) 0.9734(9) 0.037(3) Uani 1 d . .
H44A H -1.4729(8) 0.1606(4) 0.9654(9) 0.044 Uiso 1 calc R .
C45 C -1.3719(8) 0.1128(4) 0.8852(8) 0.030(2) Uani 1 d . .
H45A H -1.3864(8) 0.1253(4) 0.8178(8) 0.036 Uiso 1 calc R .
C46 C -0.5778(7) -0.0935(3) 1.3793(6) 0.024(2) Uani 1 d . .
C47 C -0.6992(8) -0.0812(3) 1.3930(7) 0.034(2) Uani 1 d . .
H47A H -0.7302(8) -0.0542(3) 1.3600(7) 0.041 Uiso 1 calc R .
C48 C -0.7723(9) -0.1087(4) 1.4547(9) 0.045(3) Uani 1 d . .
H48A H -0.8523(9) -0.0997(4) 1.4651(9) 0.054 Uiso 1 calc R .
C49 C -0.7287(8) -0.1494(3) 1.5016(7) 0.038(2) Uani 1 d . .
H49A H -0.7794(8) -0.1681(3) 1.5430(7) 0.045 Uiso 1 calc R .
C50 C -0.6094(8) -0.1628(3) 1.4874(7) 0.038(2) Uani 1 d . .
H50A H -0.5797(8) -0.1907(3) 1.5175(7) 0.046 Uiso 1 calc R .
C51 C -0.5353(8) -0.1340(3) 1.4278(6) 0.029(2) Uani 1 d . .
H51A H -0.4543(8) -0.1422(3) 1.4202(6) 0.035 Uiso 1 calc R .
C52 C -0.5188(8) 0.0026(3) 1.3100(7) 0.023(2) Uani 1 d . .
C53 C -0.4506(9) 0.0292(4) 1.3799(8) 0.036(2) Uani 1 d . .
H53A H -0.3841(9) 0.0157(4) 1.4145(8) 0.043 Uiso 1 calc R .
C54 C -0.4816(9) 0.0763(4) 1.3986(9) 0.043(2) Uani 1 d . .
H54A H -0.4381(9) 0.0940(4) 1.4484(9) 0.052 Uiso 1 calc R .
C55 C -0.5778(9) 0.0972(3) 1.3430(7) 0.035(2) Uani 1 d . .
H55A H -0.5973(9) 0.1290(3) 1.3533(7) 0.042 Uiso 1 calc R .
C56 C -0.6427(10) 0.0696(4) 1.2729(8) 0.037(2) Uani 1 d . .
H56A H -0.7078(10) 0.0830(4) 1.2363(8) 0.044 Uiso 1 calc R .
C57 C -0.6143(8) 0.0228(3) 1.2554(7) 0.033(2) Uani 1 d . .
H57A H -0.6592(8) 0.0049(3) 1.2069(7) 0.039 Uiso 1 calc R .
C58 C -0.5262(7) -0.0743(3) 1.1564(6) 0.023(2) Uani 1 d . .
C59 C -0.4843(8) -0.0454(3) 1.0753(6) 0.030(2) Uani 1 d . .
H59A H -0.4379(8) -0.0187(3) 1.0911(6) 0.037 Uiso 1 calc R .
C60 C -0.5129(9) -0.0569(4) 0.9686(7) 0.040(2) Uani 1 d . .
H60A H -0.4851(9) -0.0378(4) 0.9136(7) 0.048 Uiso 1 calc R .
C61 C -0.5813(11) -0.0960(4) 0.9463(9) 0.045(3) Uani 1 d . .
H61A H -0.5999(11) -0.1036(4) 0.8760(9) 0.054 Uiso 1 calc R .
C62 C -0.6232(9) -0.1243(4) 1.0281(9) 0.040(3) Uani 1 d . .
H62A H -0.6696(9) -0.1509(4) 1.0120(9) 0.049 Uiso 1 calc R .
C63 C -0.5975(9) -0.1138(4) 1.1319(8) 0.031(2) Uani 1 d . .
H63A H -0.6274(9) -0.1329(4) 1.1861(8) 0.037 Uiso 1 calc R .
C64 C -0.2847(7) -0.1485(3) 1.1909(6) 0.026(2) Uani 1 d . .
C65 C -0.2884(8) -0.1400(4) 1.0809(7) 0.041(2) Uani 1 d . .
H65A H -0.2579(8) -0.1117(4) 1.0541(7) 0.049 Uiso 1 calc R .
C66 C -0.3361(9) -0.1728(5) 1.0132(9) 0.057(3) Uani 1 d . .
H66A H -0.3408(9) -0.1662(5) 0.9408(9) 0.069 Uiso 1 calc R .
C67 C -0.3776(10) -0.2158(5) 1.0505(10) 0.063(3) Uani 1 d . .
H67A H -0.4086(10) -0.2383(5) 1.0034(10) 0.076 Uiso 1 calc R .
C68 C -0.3730(9) -0.2251(4) 1.1578(10) 0.058(3) Uani 1 d . .
H68A H -0.4013(9) -0.2541(4) 1.1830(10) 0.069 Uiso 1 calc R .
C69 C -0.3272(8) -0.1922(3) 1.2284(8) 0.040(2) Uani 1 d . .
H69A H -0.3244(8) -0.1990(3) 1.3008(8) 0.048 Uiso 1 calc R .
C70 C -0.1713(7) -0.1308(3) 1.3961(6) 0.026(2) Uani 1 d . .
C71 C -0.0912(7) -0.1681(3) 1.3852(7) 0.030(2) Uani 1 d . .
H71A H -0.0772(7) -0.1808(3) 1.3181(7) 0.036 Uiso 1 calc R .
C72 C -0.0322(7) -0.1866(3) 1.4726(7) 0.033(2) Uani 1 d . .
H72A H 0.0233(7) -0.2111(3) 1.4644(7) 0.040 Uiso 1 calc R .
C73 C -0.0555(7) -0.1686(3) 1.5728(7) 0.030(2) Uani 1 d . .
H73A H -0.0162(7) -0.1814(3) 1.6321(7) 0.036 Uiso 1 calc R .
C74 C -0.1366(8) -0.1320(3) 1.5849(7) 0.034(2) Uani 1 d . .
H74A H -0.1527(8) -0.1204(3) 1.6525(7) 0.041 Uiso 1 calc R .
C75 C -0.1945(7) -0.1123(3) 1.4969(6) 0.028(2) Uani 1 d . .
H75A H -0.2481(7) -0.0871(3) 1.5050(6) 0.034 Uiso 1 calc R .
C76 C -0.1199(7) -0.0681(3) 1.2212(6) 0.027(2) Uani 1 d . .
C77 C -0.0133(8) -0.0898(3) 1.1887(7) 0.040(2) Uani 1 d . .
H77A H -0.0042(8) -0.1225(3) 1.1953(7) 0.047 Uiso 1 calc R .
C78 C 0.0776(9) -0.0632(4) 1.1472(8) 0.047(2) Uani 1 d . .
H78A H 0.1483(9) -0.0778(4) 1.1246(8) 0.057 Uiso 1 calc R .
C79 C 0.0653(10) -0.0145(4) 1.1387(8) 0.050(3) Uani 1 d . .
H79A H 0.1283(10) 0.0036(4) 1.1115(8) 0.060 Uiso 1 calc R .
C80 C -0.0388(10) 0.0070(4) 1.1698(9) 0.045(3) Uani 1 d . .
H80A H -0.0472(10) 0.0398(4) 1.1632(9) 0.054 Uiso 1 calc R .
C81 C -0.1319(9) -0.0197(3) 1.2114(7) 0.038(2) Uani 1 d . .
H81A H -0.2028(9) -0.0049(3) 1.2328(7) 0.045 Uiso 1 calc R .
C82 C 0.2057(10) -0.2683(4) 1.7115(9) 0.051(3) Uani 1 d . .
C83 C 0.2827(10) -0.2949(5) 1.7855(11) 0.074(4) Uani 1 d . .
H83A H 0.2352(22) -0.3185(25) 1.8210(61) 0.112 Uiso 1 calc R .
H83B H 0.3169(72) -0.2735(8) 1.8372(48) 0.112 Uiso 1 calc R .
H83C H 0.3465(55) -0.3101(29) 1.7470(14) 0.112 Uiso 1 calc R .
C84 C -1.2245(14) 0.2794(5) 0.7627(16) 0.093(5) Uani 1 d . .
C85 C -1.1374(15) 0.2988(7) 0.7842(15) 0.101(5) Uani 1 d . .
H85A H -1.1039(62) 0.2857(31) 0.8486(58) 0.152 Uiso 1 calc R .
H85B H -1.1544(25) 0.3320(10) 0.7945(100) 0.152 Uiso 1 calc R .
H85C H -1.0804(45) 0.2952(38) 0.7276(48) 0.152 Uiso 1 calc R .
C86 C 0.0185(15) -0.2850(5) 1.0291(13) 0.086(4) Uani 1 d . .
C87 C 0.1012(13) -0.3073(6) 1.0328(13) 0.090(5) Uani 1 d . .
H87A H 0.1226(62) -0.3170(35) 0.9622(16) 0.134 Uiso 1 calc R .
H87B H 0.0862(36) -0.3348(22) 1.0757(77) 0.134 Uiso 1 calc R .
H87C H 0.1663(31) -0.2892(15) 1.0637(87) 0.134 Uiso 1 calc R .
C88 C -0.9891(11) 0.1467(4) 1.2638(10) 0.060(3) Uani 1 d . .
C89 C -0.8962(14) 0.1784(7) 1.2963(21) 0.147(10) Uani 1 d . .
H89A H -0.9256(60) 0.2105(8) 1.2923(152) 0.220 Uiso 1 calc R .
H89B H -0.8280(71) 0.1749(51) 1.2503(99) 0.220 Uiso 1 calc R .
H89C H -0.8722(124) 0.1714(45) 1.3682(58) 0.220 Uiso 1 calc R .

loop_
_atom_type_symbol
_atom_type_description
_atom_type_scat_dispersion_real
_atom_type_scat_dispersion_imag
_atom_type_scat_source
C C 0.0033 0.0016 'International Tables Vol C Tables 4.2.6.8 and 6.1.1.4'
H H 0.0000 0.0000 'International Tables Vol C Tables 4.2.6.8 and 6.1.1.4'
N N 0.0061 0.0033 'International Tables Vol C Tables 4.2.6.8 and 6.1.1.4'
O O 0.0106 0.0060 'International Tables Vol C Tables 4.2.6.8 and 6.1.1.4'
P P 0.1023 0.0942 'International Tables Vol C Tables 4.2.6.8 and 6.1.1.4'
S S 0.1246 0.1234 'International Tables Vol C Tables 4.2.6.8 and 6.1.1.4'
W W -0.8490 6.8722 'International Tables Vol C Tables 4.2.6.8 and 6.1.1.4'

loop_
_geom_angle_atom_site_label_1
_geom_angle_atom_site_label_2
_geom_angle_atom_site_label_3
_geom_angle
_geom_angle_site_symmetry_1
_geom_angle_site_symmetry_3
_geom_angle_publ_flag
C3 W1 C1 85.4(4) . . ?
C3 W1 C2 83.3(4) . . ?
C1 W1 C2 88.2(4) . . ?
C3 W1 N1 126.1(3) . . ?
C1 W1 N1 148.5(4) . . ?
C2 W1 N1 94.8(3) . . ?
C3 W1 S1 103.1(2) . . ?
C1 W1 S1 98.0(3) . . ?
C2 W1 S1 171.4(3) . . ?
N1 W1 S1 76.9(2) . . ?
C9 S1 W1 100.5(3) . . ?
N2 P1 C16 107.9(4) . . ?
N2 P1 C10 115.3(4) . . ?
C16 P1 C10 107.1(4) . . ?
N2 P1 C22 110.4(4) . . ?
C16 P1 C22 108.6(4) . . ?
C10 P1 C22 107.3(4) . . ?
N2 P2 C34 115.4(4) . . ?
N2 P2 C40 109.0(4) . . ?
C34 P2 C40 107.3(4) . . ?
N2 P2 C28 109.4(4) . . ?
C34 P2 C28 108.4(4) . . ?
C40 P2 C28 107.1(4) . . ?
N3 P3 C46 112.1(4) . . ?
N3 P3 C58 113.9(4) . . ?
C46 P3 C58 108.0(4) . . ?
N3 P3 C52 108.6(4) . . ?
C46 P3 C52 107.5(4) . . ?
C58 P3 C52 106.3(4) . . ?
N3 P4 C64 115.2(4) . . ?
N3 P4 C70 110.7(4) . . ?
C64 P4 C70 107.9(4) . . ?
N3 P4 C76 108.6(4) . . ?
C64 P4 C76 108.5(4) . . ?
C70 P4 C76 105.6(4) . . ?
C4 N1 W1 126.0(6) . . ?
P2 N2 P1 139.0(5) . . ?
P4 N3 P3 137.7(4) . . ?
O1 C1 W1 175.4(9) . . ?
O2 C2 W1 176.0(9) . . ?
O3 C3 W1 174.9(7) . . ?
N1 C4 C5 123.3(8) . . ?
N1 C4 C9 117.4(8) . . ?
C5 C4 C9 119.3(8) . . ?
C6 C5 C4 120.9(9) . . ?
C5 C6 C7 121.0(9) . . ?
C8 C7 C6 118.3(8) . . ?
C7 C8 C9 122.4(9) . . ?
C8 C9 C4 118.2(8) . . ?
C8 C9 S1 123.4(7) . . ?
C4 C9 S1 118.3(6) . . ?
C11 C10 C15 119.9(8) . . ?
C11 C10 P1 121.5(6) . . ?
C15 C10 P1 118.6(6) . . ?
C10 C11 C12 119.6(9) . . ?
C13 C12 C11 119.5(10) . . ?
C14 C13 C12 120.8(9) . . ?
C13 C14 C15 120.5(9) . . ?
C14 C15 C10 119.9(9) . . ?
C21 C16 C17 118.5(8) . . ?
C21 C16 P1 119.2(6) . . ?
C17 C16 P1 122.3(6) . . ?
C18 C17 C16 120.9(9) . . ?
C17 C18 C19 118.9(9) . . ?
C20 C19 C18 120.6(9) . . ?
C21 C20 C19 120.6(10) . . ?
C20 C21 C16 120.5(9) . . ?
C27 C22 C23 119.8(7) . . ?
C27 C22 P1 120.5(6) . . ?
C23 C22 P1 119.6(6) . . ?
C22 C23 C24 119.1(8) . . ?
C25 C24 C23 119.4(9) . . ?
C26 C25 C24 121.1(8) . . ?
C25 C26 C27 119.7(8) . . ?
C22 C27 C26 120.7(8) . . ?
C33 C28 C29 118.7(9) . . ?
C33 C28 P2 119.2(7) . . ?
C29 C28 P2 122.0(7) . . ?
C28 C29 C30 120.8(10) . . ?
C31 C30 C29 120.2(10) . . ?
C32 C31 C30 119.1(10) . . ?
C31 C32 C33 121.4(10) . . ?
C28 C33 C32 119.8(10) . . ?
C39 C34 C35 119.8(8) . . ?
C39 C34 P2 121.3(7) . . ?
C35 C34 P2 118.7(6) . . ?
C36 C35 C34 119.3(10) . . ?
C35 C36 C37 120.4(11) . . ?
C38 C37 C36 119.6(10) . . ?
C37 C38 C39 121.8(12) . . ?
C38 C39 C34 119.1(11) . . ?
C45 C40 C41 119.2(8) . . ?
C45 C40 P2 121.7(7) . . ?
C41 C40 P2 119.0(6) . . ?
C42 C41 C40 119.5(8) . . ?
C43 C42 C41 120.4(9) . . ?
C44 C43 C42 120.7(9) . . ?
C43 C44 C45 119.6(9) . . ?
C40 C45 C44 120.5(9) . . ?
C51 C46 C47 118.4(7) . . ?
C51 C46 P3 120.6(6) . . ?
C47 C46 P3 120.8(6) . . ?
C48 C47 C46 120.2(8) . . ?
C49 C48 C47 120.6(9) . . ?
C48 C49 C50 120.1(8) . . ?
C51 C50 C49 118.9(8) . . ?
C46 C51 C50 121.8(8) . . ?
C53 C52 C57 120.5(8) . . ?
C53 C52 P3 119.3(7) . . ?
C57 C52 P3 120.2(7) . . ?
C52 C53 C54 119.5(9) . . ?
C55 C54 C53 120.3(10) . . ?
C56 C55 C54 118.3(9) . . ?
C55 C56 C57 121.8(9) . . ?
C56 C57 C52 119.5(9) . . ?
C59 C58 C63 119.8(8) . . ?
C59 C58 P3 118.2(6) . . ?
C63 C58 P3 121.9(7) . . ?
C58 C59 C60 119.4(8) . . ?
C61 C60 C59 119.9(9) . . ?
C60 C61 C62 120.1(10) . . ?
C63 C62 C61 121.2(10) . . ?
C62 C63 C58 119.6(10) . . ?
C69 C64 C65 118.3(8) . . ?
C69 C64 P4 120.6(6) . . ?
C65 C64 P4 120.9(7) . . ?
C66 C65 C64 120.7(10) . . ?
C65 C66 C67 120.8(11) . . ?
C68 C67 C66 119.5(10) . . ?
C69 C68 C67 121.0(11) . . ?
C68 C69 C64 119.7(10) . . ?
C71 C70 C75 119.9(7) . . ?
C71 C70 P4 121.2(6) . . ?
C75 C70 P4 118.8(6) . . ?
C70 C71 C72 120.5(8) . . ?
C73 C72 C71 119.9(8) . . ?
C74 C73 C72 120.1(8) . . ?
C73 C74 C75 120.5(8) . . ?
C74 C75 C70 119.1(8) . . ?
C81 C76 C77 119.3(8) . . ?
C81 C76 P4 120.0(7) . . ?
C77 C76 P4 120.7(7) . . ?
C78 C77 C76 120.2(9) . . ?
C77 C78 C79 120.2(10) . . ?
C80 C79 C78 120.2(10) . . ?
C79 C80 C81 120.1(10) . . ?
C76 C81 C80 120.1(9) . . ?
N4 C82 C83 176.4(14) . . ?
C85 C84 N5 173.9(18) . . ?
C87 C86 N6 175.8(21) . . ?
N7 C88 C89 174.9(18) . . ?

loop_
_geom_bond_atom_site_label_1
_geom_bond_atom_site_label_2
_geom_bond_distance
_geom_bond_site_symmetry_2
_geom_bond_publ_flag
W1 C3 1.902(8) . ?
W1 C1 1.913(9) . ?
W1 C2 1.942(9) . ?
W1 N1 2.106(7) . ?
W1 S1 2.501(2) . ?
S1 C9 1.732(9) . ?
P1 N2 1.583(7) . ?
P1 C16 1.790(8) . ?
P1 C10 1.809(8) . ?
P1 C22 1.805(8) . ?
P2 N2 1.573(7) . ?
P2 C34 1.789(8) . ?
P2 C40 1.793(8) . ?
P2 C28 1.805(9) . ?
P3 N3 1.582(7) . ?
P3 C46 1.797(8) . ?
P3 C58 1.805(8) . ?
P3 C52 1.821(9) . ?
P4 N3 1.582(7) . ?
P4 C64 1.790(8) . ?
P4 C70 1.797(8) . ?
P4 C76 1.817(8) . ?
O1 C1 1.196(11) . ?
O2 C2 1.165(11) . ?
O3 C3 1.182(10) . ?
N1 C4 1.364(11) . ?
N4 C82 1.108(13) . ?
N5 C84 1.45(2) . ?
N6 C86 1.46(2) . ?
N7 C88 1.11(2) . ?
C4 C5 1.407(13) . ?
C4 C9 1.415(12) . ?
C5 C6 1.380(13) . ?
C6 C7 1.400(14) . ?
C7 C8 1.389(13) . ?
C8 C9 1.411(12) . ?
C10 C11 1.375(12) . ?
C10 C15 1.389(12) . ?
C11 C12 1.400(13) . ?
C12 C13 1.37(2) . ?
C13 C14 1.36(2) . ?
C14 C15 1.375(14) . ?
C16 C21 1.386(12) . ?
C16 C17 1.400(11) . ?
C17 C18 1.380(13) . ?
C18 C19 1.385(14) . ?
C19 C20 1.369(14) . ?
C20 C21 1.368(13) . ?
C22 C27 1.356(11) . ?
C22 C23 1.396(11) . ?
C23 C24 1.401(12) . ?
C24 C25 1.367(13) . ?
C25 C26 1.357(13) . ?
C26 C27 1.386(12) . ?
C28 C33 1.391(14) . ?
C28 C29 1.384(12) . ?
C29 C30 1.387(15) . ?
C30 C31 1.39(2) . ?
C31 C32 1.37(2) . ?
C32 C33 1.390(14) . ?
C34 C39 1.386(12) . ?
C34 C35 1.390(13) . ?
C35 C36 1.378(14) . ?
C36 C37 1.38(2) . ?
C37 C38 1.35(2) . ?
C38 C39 1.368(15) . ?
C40 C45 1.388(12) . ?
C40 C41 1.399(11) . ?
C41 C42 1.387(12) . ?
C42 C43 1.374(15) . ?
C43 C44 1.37(2) . ?
C44 C45 1.390(14) . ?
C46 C51 1.372(11) . ?
C46 C47 1.398(11) . ?
C47 C48 1.366(13) . ?
C48 C49 1.375(14) . ?
C49 C50 1.385(13) . ?
C50 C51 1.379(12) . ?
C52 C53 1.373(13) . ?
C52 C57 1.377(12) . ?
C53 C54 1.391(14) . ?
C54 C55 1.396(14) . ?
C55 C56 1.371(15) . ?
C56 C57 1.372(14) . ?
C58 C59 1.387(11) . ?
C58 C63 1.395(13) . ?
C59 C60 1.412(11) . ?
C60 C61 1.36(2) . ?
C61 C62 1.38(2) . ?
C62 C63 1.365(14) . ?
C64 C69 1.401(13) . ?
C64 C65 1.402(12) . ?
C65 C66 1.358(14) . ?
C66 C67 1.38(2) . ?
C67 C68 1.37(2) . ?
C68 C69 1.375(14) . ?
C70 C71 1.382(11) . ?
C70 C75 1.394(11) . ?
C71 C72 1.374(12) . ?
C72 C73 1.383(12) . ?
C73 C74 1.376(12) . ?
C74 C75 1.388(12) . ?
C76 C81 1.374(12) . ?
C76 C77 1.392(12) . ?
C77 C78 1.361(13) . ?
C78 C79 1.38(2) . ?
C79 C80 1.36(2) . ?
C80 C81 1.382(14) . ?
C82 C83 1.461(15) . ?
C84 C85 1.14(2) . ?
C86 C87 1.11(2) . ?
C88 C89 1.42(2) . ?
